data_1508991
loop_
_publ_author_name
'Pertlik, F.'

_publ_section_title
;
 Crystal structure of Ag2 Te S3 and Na (Na1-x Agx) Te S3 (x = 0.5) and the
 geometry of Te(IV) S3 polyhedra
;
_journal_name_full
;
Monatshefte fuer Chemie und verwandte Teile anderer Wissenschaften (109,1978-)
;
_journal_page_first 157
_journal_page_last 163
_journal_volume 128
_journal_year 1997
_chemical_formula_sum 'Ag0.5 Na1.5 S3 Te'
_chemical_name_systematic 'Sodium silver tellurium sulfide (1.5/0.5/1/3)'
_space_group_IT_number 14
_symmetry_space_group_name_Hall '-P 2ybc'
_symmetry_space_group_name_H-M 'P 1 21/c 1'
_cell_angle_alpha 90
_cell_angle_beta 92.26
_cell_angle_gamma 90
_cell_formula_units_Z 4
_cell_length_a 5.761
_cell_length_b 12.171
_cell_length_c 8.342
_cell_volume 584.462
_citation_journal_id_ASTM MOCMB7
_cod_data_source_file silver0-1_116.cif
_cod_data_source_block Ag0.5Na1.5S3Te1
_cod_original_cell_volume 584.4622
_cod_original_formula_sum 'Ag0.5 Na1.5 S3 Te1'
_cod_database_code 1508991

loop_
_symmetry_equiv_pos_as_xyz
x,y,z
-x,y+1/2,-z+1/2
-x,-y,-z
x,-y-1/2,z-1/2

loop_
_atom_site_label
_atom_site_type_symbol
_atom_site_fract_x
_atom_site_fract_y
_atom_site_fract_z
_atom_site_occupancy
Te1 Te+4 0.21208 0.08967 0.18276 1
S1 S-2 0.2462 0.936 0.3532 1
S2 S-2 0.8059 0.0981 0.1389 1
Na1 Na+1 0.2549 0.0811 0.6369 1
S3 S-2 0.2671 0.2346 0.3692 1
Ag1 Ag+1 0.7436 0.2687 0.3731 0.5
Na2 Na+1 0.7436 0.2687 0.3731 0.5
